data_8100732
loop_
_publ_author_name
'Zheng, Yue-Qing'
'Zhu, Yan-Jun'
'Lin, Jian-Li'

_publ_section_title
;
Redeterminaton of the crystal structure of praseodymium sulfate octahydrate, 
Pr~2~(SO~4~)~3~ &#x00B7; 8H~2~O
;
_journal_issue 3
_journal_name_full 'Zeitschrift f\"ur Kristallographie - New Crystal Structures'
_journal_page_first 299
_journal_page_last 300
_journal_volume 217
_journal_year 2002
_chemical_formula_structural 'Pr2 SO4)3 . 8H2 O'
_chemical_formula_sum 'H16 O20 Pr2 S3'
_chemical_formula_weight 714.13
_space_group_IT_number 15
_symmetry_cell_setting monoclinic
_symmetry_space_group_name_Hall '-C 2yc'
_symmetry_space_group_name_H-M 'C 1 2/c 1'
_cell_angle_alpha 90.00
_cell_angle_beta 102.800(10)
_cell_angle_gamma 90.00
_cell_formula_units_Z 4
_cell_length_a 13.700(2)
_cell_length_b 6.861(1)
_cell_length_c 18.453(2)
_cell_measurement_temperature 293(2)
_cell_volume 1691.4(3)
_diffrn_ambient_temperature 293(2)
_exptl_crystal_density_diffrn 2.804
_cod_original_sg_symbol_H-M 'C 2/c'
_cod_database_code 8100732

loop_
_symmetry_equiv_pos_as_xyz
'x, y, z'
'-x, y, -z+1/2'
'x+1/2, y+1/2, z'
'-x+1/2, y+1/2, -z+1/2'
'-x, -y, -z'
'x, -y, z-1/2'
'-x+1/2, -y+1/2, -z'
'x+1/2, -y+1/2, z-1/2'

loop_
_atom_site_label
_atom_site_type_symbol
_atom_site_fract_x
_atom_site_fract_y
_atom_site_fract_z
_atom_site_U_iso_or_equiv
_atom_site_adp_type
_atom_site_occupancy
_atom_site_calc_flag
_atom_site_refinement_flags
_atom_site_disorder_assembly
_atom_site_disorder_group
Pr Pr 0.169203(11) 0.02570(3) 0.392779(8) 0.01767(12) Uani 1 d . . .
O1 O 0.0141(2) -0.1665(4) 0.35765(19) 0.0399(7) Uani 1 d . . .
O2 O 0.2610(2) -0.0008(5) 0.29546(16) 0.0376(7) Uani 1 d . . .
O3 O 0.3499(2) -0.0143(4) 0.45860(16) 0.0253(5) Uani 1 d . . .
O4 O 0.03853(17) 0.2380(4) 0.43596(13) 0.0251(5) Uani 1 d . . .
S1 S 0.0000 0.32912(15) 0.2500 0.0186(2) Uani 1 d S . .
O5 O 0.08380(17) 0.2059(4) 0.28656(12) 0.0316(5) Uani 1 d . . .
O6 O -0.0319(2) 0.4502(4) 0.30620(14) 0.0276(5) Uani 1 d . . .
S2 S 0.21427(6) -0.03186(10) 0.58866(4) 0.01762(18) Uani 1 d . . .
O7 O 0.14230(17) -0.0841(4) 0.51758(11) 0.0248(4) Uani 1 d . . .
O8 O 0.25516(18) 0.1600(3) 0.57753(14) 0.0328(5) Uani 1 d . . .
O9 O 0.29541(16) -0.1759(3) 0.60319(12) 0.0260(5) Uani 1 d . . .
O10 O 0.16114(19) -0.0306(4) 0.64872(13) 0.0306(6) Uani 1 d . . .
HAO1 H 0.011(3) -0.266(8) 0.343(2) 0.033(12) Uiso 1 d . . .
HBO1 H -0.033(3) -0.130(8) 0.354(3) 0.037(13) Uiso 1 d . . .
HAO2 H 0.234(7) 0.026(10) 0.253(5) 0.09(3) Uiso 1 d . . .
HBO2 H 0.320(5) -0.029(7) 0.297(3) 0.041(14) Uiso 1 d . . .
HAO3 H 0.360(4) -0.106(8) 0.481(3) 0.038(13) Uiso 1 d . . .
HBO3 H 0.383(4) 0.063(8) 0.483(3) 0.035(12) Uiso 1 d . . .
HAO4 H 0.015(4) 0.297(9) 0.408(3) 0.056(17) Uiso 1 d . . .
HBO4 H -0.005(3) 0.188(8) 0.453(3) 0.046(13) Uiso 1 d . . .

loop_
_atom_site_aniso_label
_atom_site_aniso_U_11
_atom_site_aniso_U_22
_atom_site_aniso_U_33
_atom_site_aniso_U_23
_atom_site_aniso_U_13
_atom_site_aniso_U_12
Pr 0.01967(15) 0.01496(16) 0.01840(14) 0.00118(5) 0.00430(8) 0.00150(5)
O1 0.0228(12) 0.0244(14) 0.0675(19) -0.0137(13) -0.0008(12) 0.0014(11)
O2 0.0294(15) 0.0635(19) 0.0217(13) 0.0079(11) 0.0096(11) 0.0181(12)
O3 0.0272(12) 0.0200(11) 0.0263(12) -0.0016(10) 0.0007(10) -0.0002(9)
O4 0.0244(10) 0.0269(12) 0.0245(10) 0.0030(9) 0.0062(9) 0.0037(10)
S1 0.0200(4) 0.0175(5) 0.0175(4) 0.000 0.0025(3) 0.000
O5 0.0341(11) 0.0374(14) 0.0235(10) 0.0070(10) 0.0068(9) 0.0173(11)
O6 0.0281(12) 0.0266(12) 0.0281(12) -0.0082(10) 0.0065(10) 0.0011(10)
S2 0.0208(4) 0.0148(4) 0.0175(3) 0.0001(2) 0.0048(3) 0.0009(2)
O7 0.0290(11) 0.0260(12) 0.0175(9) -0.0012(9) 0.0008(8) 0.0012(10)
O8 0.0356(12) 0.0156(11) 0.0475(14) 0.0015(10) 0.0097(10) -0.0032(9)
O9 0.0258(11) 0.0200(11) 0.0310(11) -0.0011(9) 0.0041(8) 0.0040(9)
O10 0.0290(14) 0.0437(15) 0.0208(12) 0.0010(9) 0.0091(11) 0.0036(10)

loop_
_geom_bond_atom_site_label_1
_geom_bond_atom_site_label_2
_geom_bond_distance
_geom_bond_site_symmetry_2
_geom_bond_publ_flag
Pr O5 2.392(2) . ?
Pr O8 2.403(2) 7_556 ?
Pr O2 2.416(3) . ?
Pr O9 2.446(2) 7_546 ?
Pr O1 2.462(3) . ?
Pr O3 2.520(3) . ?
Pr O7 2.527(2) . ?
Pr O4 2.568(2) . ?
O1 HAO1 0.73(5) . ?
O1 HBO1 0.68(5) . ?
O2 HAO2 0.81(8) . ?
O2 HBO2 0.82(6) . ?
O3 HAO3 0.75(5) . ?
O3 HBO3 0.77(5) . ?
O4 HAO4 0.69(6) . ?
O4 HBO4 0.80(5) . ?
S1 O5 1.465(2) . ?
S1 O5 1.465(2) 2 ?
S1 O6 1.469(3) . ?
S1 O6 1.469(3) 2 ?
S2 O10 1.454(3) . ?
S2 O8 1.463(2) . ?
S2 O9 1.467(2) . ?
S2 O7 1.499(2) . ?
O8 Pr 2.403(2) 7_556 ?
O9 Pr 2.446(2) 7_546 ?
